data_1577482
loop_
_publ_author_name
'Zamisa, Sizwe J.'
'Adeleke, Adesola A.'
'Omondi, Bernard'
'Olatunji, Olatunde S.'

_publ_section_title
;
 (E)-N-(4-Bromophenyl)-1-(quinolin-2-yl)methanimine
;
_journal_coeditor_code BT4206
_journal_issue 9
_journal_name_full IUCrData
_journal_paper_doi 10.1107/S2414314626008953
_journal_volume 11
_journal_year 2026
_chemical_formula_iupac 'C16 H11 Br N2'
_chemical_formula_moiety 'C16 H11 Br N2'
_chemical_formula_sum 'C16 H11 Br N2'
_chemical_formula_weight 311.18
_chemical_name_systematic
;
(<i>E</i>)-<i>N</i>-(4-Bromophenyl)-1-(quinolin-2-yl)methanimine
;
_space_group_crystal_system monoclinic
_space_group_IT_number 14
_space_group_name_Hall '-P 2ybc'
_space_group_name_H-M_alt 'P 1 21/c 1'
_atom_sites_solution_hydrogens geom
_audit_creation_method
;
Olex2 1.5
(compiled 2026.08.02 svn.rf6abe8ff for OlexSys, GUI svn.r7630)
;
_cell_angle_alpha 90
_cell_angle_beta 91.6540(10)
_cell_angle_gamma 90
_cell_formula_units_Z 4
_cell_length_a 15.3817(4)
_cell_length_b 13.9338(4)
_cell_length_c 6.0050(2)
_cell_measurement_reflns_used 9977
_cell_measurement_temperature 100(2)
_cell_measurement_theta_max 68.12
_cell_measurement_theta_min 2.87
_cell_volume 1286.49(7)
_computing_cell_refinement
;
SAINT (Bruker, 2009)
;
_computing_data_collection
;
APEX2 (Bruker, 2009)
;
_computing_data_reduction
;
SAINT (Bruker, 2009)
;
_computing_molecular_graphics
;
Olex2 1.5 (Dolomanov <i>et al.</i>,  2009)
;
_computing_publication_material
;
Olex2 1.5 (Dolomanov <i>et al.</i>,  2009)
;
_computing_structure_refinement
;
<i>SHELXL2019/3</i> (Sheldrick, 2015b)
;
_computing_structure_solution
;
<i>SHELXT2018/2</i> (Sheldrick, 2015a)
;
_diffrn_ambient_temperature 100.00
_diffrn_detector 'Bruker APEX2 area detector'
_diffrn_detector_area_resol_mean 7.9
_diffrn_measured_fraction_theta_full 1.000
_diffrn_measured_fraction_theta_max 1.000
_diffrn_measurement_device 'three-circle diffractometer'
_diffrn_measurement_device_type 'Bruker APEXII CCD'
_diffrn_measurement_method '\f and \w scans'
_diffrn_radiation_monochromator 'mirror optics'
_diffrn_radiation_probe x-ray
_diffrn_radiation_type CuK\a
_diffrn_radiation_wavelength 1.54178
_diffrn_reflns_av_R_equivalents 0.0402
_diffrn_reflns_av_unetI/netI 0.0235
_diffrn_reflns_limit_h_max 17
_diffrn_reflns_limit_h_min -18
_diffrn_reflns_limit_k_max 16
_diffrn_reflns_limit_k_min -16
_diffrn_reflns_limit_l_max 7
_diffrn_reflns_limit_l_min -6
_diffrn_reflns_number 19912
_diffrn_reflns_theta_full 67.679
_diffrn_reflns_theta_max 68.118
_diffrn_reflns_theta_min 2.874
_diffrn_source 'microfocus sealed X-ray tube'
_exptl_absorpt_coefficient_mu 4.226
_exptl_absorpt_correction_T_max 0.7531
_exptl_absorpt_correction_T_min 0.5450
_exptl_absorpt_correction_type multi-scan
_exptl_absorpt_process_details
;
(SADABS; Krause <i>et al.</i>,  2015)
wR2(int) was 0.1018 before and 0.0553 after correction.
The ratio of minimum to maximum transmission is 0.7237.
The \l/2 correction factor is 0.0015.
;
_exptl_crystal_colour colourless
_exptl_crystal_density_diffrn 1.607
_exptl_crystal_density_method 'not measured'
_exptl_crystal_description Plate
_exptl_crystal_F_000 624
_exptl_crystal_size_max 0.42
_exptl_crystal_size_mid 0.33
_exptl_crystal_size_min 0.045
_refine_diff_density_max 0.219
_refine_diff_density_min -0.454
_refine_ls_extinction_method none
_refine_ls_goodness_of_fit_ref 1.054
_refine_ls_hydrogen_treatment constr
_refine_ls_matrix_type full
_refine_ls_number_parameters 172
_refine_ls_number_reflns 2346
_refine_ls_number_restraints 0
_refine_ls_restrained_S_all 1.054
_refine_ls_R_factor_all 0.0244
_refine_ls_R_factor_gt 0.0232
_refine_ls_shift/su_max 0.001
_refine_ls_shift/su_mean 0.000
_refine_ls_structure_factor_coef Fsqd
_refine_ls_weighting_details 'w=1/[\s^2^(Fo^2^)+(0.0377P)^2^+0.4867P] where P=(Fo^2^+2Fc^2^)/3'
_refine_ls_weighting_scheme calc
_refine_ls_wR_factor_gt 0.0609
_refine_ls_wR_factor_ref 0.0621
_reflns_number_gt 2224
_reflns_number_total 2346
_reflns_threshold_expression 'I > 2\s(I)'
_cod_data_source_file bt4206.cif
_cod_data_source_block I
_cod_database_code 1577482
_shelx_space_group_comment
;
The symmetry employed for this shelxl refinement is uniquely defined
by the following loop, which should always be used as a source of
symmetry information in preference to the above space-group names.
They are only intended as comments.
;
_shelx_estimated_absorpt_t_min 0.270
_shelx_estimated_absorpt_t_max 0.833

loop_
_space_group_symop_operation_xyz
'x, y, z'
'-x, y+1/2, -z+1/2'
'-x, -y, -z'
'x, -y-1/2, z-1/2'

loop_
_atom_site_type_symbol
_atom_site_label
_atom_site_fract_x
_atom_site_fract_y
_atom_site_fract_z
_atom_site_U_iso_or_equiv
_atom_site_adp_type
_atom_site_calc_flag
_atom_site_occupancy
_atom_site_disorder_assembly
_atom_site_disorder_group
Br Br1 0.03190(2) 0.63813(2) 1.15570(3) 0.02712(9) Uani d 1 . .
N N1 0.59463(8) 0.58283(8) 0.7717(2) 0.0175(3) Uani d 1 . .
N N2 0.37000(9) 0.61932(9) 0.6575(2) 0.0185(3) Uani d 1 . .
C C13 0.21335(10) 0.66459(10) 1.1058(3) 0.0187(3) Uani d 1 . .
H H13 0.211684 0.692263 1.250160 0.022 Uiso calc 1 . .
C C7 0.60856(10) 0.65857(10) 0.3381(3) 0.0194(3) Uani d 1 . .
H H7 0.612642 0.682644 0.190800 0.023 Uiso calc 1 . .
C C5 0.68526(11) 0.64033(9) 0.4694(3) 0.0176(3) Uani d 1 . .
C C8 0.52919(11) 0.64130(9) 0.4251(3) 0.0197(3) Uani d 1 . .
H H8 0.477397 0.653464 0.339721 0.024 Uiso calc 1 . .
C C4 0.76976(11) 0.66208(11) 0.3979(3) 0.0204(3) Uani d 1 . .
H H4 0.777239 0.689339 0.254716 0.024 Uiso calc 1 . .
C C1 0.74967(10) 0.58019(10) 0.8203(3) 0.0187(3) Uani d 1 . .
H H1 0.743555 0.551406 0.962403 0.022 Uiso calc 1 . .
C C6 0.67467(10) 0.60071(10) 0.6855(2) 0.0167(3) Uani d 1 . .
C C14 0.13806(11) 0.62969(10) 1.0021(3) 0.0187(3) Uani d 1 . .
C C10 0.44132(10) 0.59306(10) 0.7552(2) 0.0187(3) Uani d 1 . .
H H10 0.440070 0.565713 0.900039 0.022 Uiso calc 1 . .
C C11 0.29350(10) 0.61891(10) 0.7815(3) 0.0173(3) Uani d 1 . .
C C9 0.52518(9) 0.60476(11) 0.6458(2) 0.0172(3) Uani d 1 . .
C C12 0.29111(10) 0.65845(10) 0.9953(3) 0.0183(3) Uani d 1 . .
H H12 0.343228 0.681321 1.065495 0.022 Uiso calc 1 . .
C C16 0.21614(10) 0.58570(10) 0.6789(2) 0.0186(3) Uani d 1 . .
H H16 0.217073 0.560089 0.532372 0.022 Uiso calc 1 . .
C C15 0.13827(10) 0.58990(10) 0.7894(3) 0.0199(3) Uani d 1 . .
H H15 0.086093 0.566078 0.721322 0.024 Uiso calc 1 . .
C C3 0.84113(11) 0.64401(10) 0.5343(3) 0.0217(3) Uani d 1 . .
H H3 0.897616 0.659973 0.486127 0.026 Uiso calc 1 . .
C C2 0.83087(10) 0.60168(11) 0.7465(3) 0.0212(3) Uani d 1 . .
H H2 0.880681 0.588095 0.838352 0.025 Uiso calc 1 . .

loop_
_atom_site_aniso_label
_atom_site_aniso_U_11
_atom_site_aniso_U_22
_atom_site_aniso_U_33
_atom_site_aniso_U_12
_atom_site_aniso_U_13
_atom_site_aniso_U_23
Br1 0.01970(13) 0.03373(14) 0.02817(13) -0.00120(6) 0.00494(8) -0.00493(6)
N1 0.0213(6) 0.0120(6) 0.0193(6) 0.0004(5) 0.0011(5) 0.0001(5)
N2 0.0214(7) 0.0127(5) 0.0214(6) -0.0001(5) 0.0009(5) -0.0005(5)
C13 0.0238(8) 0.0124(6) 0.0196(7) 0.0003(6) -0.0003(6) -0.0003(6)
C7 0.0270(8) 0.0133(6) 0.0180(7) 0.0010(6) 0.0005(6) 0.0003(6)
C5 0.0239(8) 0.0103(7) 0.0187(8) -0.0004(5) 0.0019(6) -0.0023(5)
C8 0.0229(8) 0.0147(7) 0.0212(8) 0.0002(5) -0.0024(6) 0.0000(5)
C4 0.0268(8) 0.0136(6) 0.0211(8) -0.0023(6) 0.0053(6) -0.0021(6)
C1 0.0233(8) 0.0126(6) 0.0203(7) 0.0007(5) -0.0001(6) -0.0008(5)
C6 0.0202(7) 0.0101(6) 0.0198(7) -0.0003(5) 0.0020(6) -0.0017(5)
C14 0.0184(8) 0.0154(7) 0.0224(8) 0.0017(5) 0.0037(6) 0.0013(6)
C10 0.0224(8) 0.0130(7) 0.0207(7) 0.0002(5) 0.0011(6) 0.0004(6)
C11 0.0208(8) 0.0107(6) 0.0204(7) 0.0018(5) 0.0002(6) 0.0028(6)
C9 0.0199(8) 0.0109(7) 0.0208(8) -0.0001(5) 0.0001(6) -0.0012(5)
C12 0.0207(8) 0.0123(6) 0.0218(8) -0.0005(6) -0.0032(6) -0.0003(6)
C16 0.0239(8) 0.0130(6) 0.0188(7) 0.0006(5) -0.0007(6) -0.0008(5)
C15 0.0200(8) 0.0166(7) 0.0231(8) -0.0019(6) -0.0027(6) -0.0002(6)
C3 0.0227(8) 0.0158(7) 0.0268(8) -0.0027(5) 0.0047(7) -0.0042(6)
C2 0.0200(8) 0.0162(7) 0.0271(8) 0.0010(6) -0.0022(6) -0.0041(6)

loop_
_atom_type_symbol
_atom_type_description
_atom_type_scat_dispersion_real
_atom_type_scat_dispersion_imag
_atom_type_scat_source
C C 0.0181 0.0091 'International Tables Vol C Tables 4.2.6.8 and 6.1.1.4'
H H 0.0000 0.0000 'International Tables Vol C Tables 4.2.6.8 and 6.1.1.4'
Br Br -0.6763 1.2805 'International Tables Vol C Tables 4.2.6.8 and 6.1.1.4'
N N 0.0311 0.0180 'International Tables Vol C Tables 4.2.6.8 and 6.1.1.4'

loop_
_geom_angle_atom_site_label_1
_geom_angle_atom_site_label_2
_geom_angle_atom_site_label_3
_geom_angle_site_symmetry_1
_geom_angle_site_symmetry_3
_geom_angle
_geom_angle_publ_flag
C9 N1 C6 . . 117.37(13) ?
C10 N2 C11 . . 118.23(13) ?
C14 C13 H13 . . 120.5 ?
C14 C13 C12 . . 118.95(14) ?
C12 C13 H13 . . 120.5 ?
C5 C7 H7 . . 120.2 ?
C8 C7 H7 . . 120.2 ?
C8 C7 C5 . . 119.59(14) ?
C7 C5 C6 . . 117.34(15) ?
C4 C5 C7 . . 123.26(15) ?
C4 C5 C6 . . 119.37(15) ?
C7 C8 H8 . . 120.5 ?
C7 C8 C9 . . 118.90(14) ?
C9 C8 H8 . . 120.5 ?
C5 C4 H4 . . 119.8 ?
C3 C4 C5 . . 120.37(15) ?
C3 C4 H4 . . 119.8 ?
C6 C1 H1 . . 119.8 ?
C2 C1 H1 . . 119.8 ?
C2 C1 C6 . . 120.33(14) ?
N1 C6 C5 . . 122.81(14) ?
N1 C6 C1 . . 118.13(13) ?
C1 C6 C5 . . 119.05(14) ?
C13 C14 Br1 . . 118.56(12) ?
C13 C14 C15 . . 121.83(15) ?
C15 C14 Br1 . . 119.61(12) ?
N2 C10 H10 . . 119.6 ?
N2 C10 C9 . . 120.83(14) ?
C9 C10 H10 . . 119.6 ?
C12 C11 N2 . . 121.82(14) ?
C12 C11 C16 . . 119.25(15) ?
C16 C11 N2 . . 118.67(14) ?
N1 C9 C8 . . 123.88(14) ?
N1 C9 C10 . . 114.92(13) ?
C8 C9 C10 . . 121.14(13) ?
C13 C12 C11 . . 120.61(14) ?
C13 C12 H12 . . 119.7 ?
C11 C12 H12 . . 119.7 ?
C11 C16 H16 . . 119.7 ?
C15 C16 C11 . . 120.62(14) ?
C15 C16 H16 . . 119.7 ?
C14 C15 H15 . . 120.6 ?
C16 C15 C14 . . 118.72(14) ?
C16 C15 H15 . . 120.6 ?
C4 C3 H3 . . 119.8 ?
C4 C3 C2 . . 120.30(16) ?
C2 C3 H3 . . 119.8 ?
C1 C2 C3 . . 120.52(15) ?
C1 C2 H2 . . 119.7 ?
C3 C2 H2 . . 119.7 ?

loop_
_geom_bond_atom_site_label_1
_geom_bond_atom_site_label_2
_geom_bond_site_symmetry_2
_geom_bond_distance
_geom_bond_publ_flag
Br1 C14 . 1.9021(16) ?
N1 C6 . 1.372(2) ?
N1 C9 . 1.3264(19) ?
N2 C10 . 1.282(2) ?
N2 C11 . 1.411(2) ?
C13 H13 . 0.9500 ?
C13 C14 . 1.387(2) ?
C13 C12 . 1.387(2) ?
C7 H7 . 0.9500 ?
C7 C5 . 1.423(2) ?
C7 C8 . 1.363(2) ?
C5 C4 . 1.413(2) ?
C5 C6 . 1.423(2) ?
C8 H8 . 0.9500 ?
C8 C9 . 1.423(2) ?
C4 H4 . 0.9500 ?
C4 C3 . 1.374(2) ?
C1 H1 . 0.9500 ?
C1 C6 . 1.419(2) ?
C1 C2 . 1.370(2) ?
C14 C15 . 1.392(2) ?
C10 H10 . 0.9500 ?
C10 C9 . 1.474(2) ?
C11 C12 . 1.399(2) ?
C11 C16 . 1.403(2) ?
C12 H12 . 0.9500 ?
C16 H16 . 0.9500 ?
C16 C15 . 1.387(2) ?
C15 H15 . 0.9500 ?
C3 H3 . 0.9500 ?
C3 C2 . 1.417(2) ?
C2 H2 . 0.9500 ?

loop_
_geom_hbond_atom_site_label_D
_geom_hbond_atom_site_label_H
_geom_hbond_atom_site_label_A
_geom_hbond_site_symmetry_A
_geom_hbond_distance_DH
_geom_hbond_distance_HA
_geom_hbond_distance_DA
_geom_hbond_angle_DHA
_geom_hbond_publ_flag
C1 H1 Cg3 3_667 0.95 2.67 3.3703(16) 131 yes
C4 H4 Cg2 4_564 0.95 2.79 3.4808(17) 130 yes
C7 H7 Cg1 4_564 0.95 2.85 3.5026(16) 127 yes
C13 H13 Cg3 4_565 0.95 2.69 3.4042(16) 132 yes
C16 H16 Cg2 3_666 0.95 2.70 3.3932(15) 131 yes

loop_
_geom_torsion_atom_site_label_1
_geom_torsion_atom_site_label_2
_geom_torsion_atom_site_label_3
_geom_torsion_atom_site_label_4
_geom_torsion_site_symmetry_1
_geom_torsion_site_symmetry_2
_geom_torsion_site_symmetry_3
_geom_torsion_site_symmetry_4
_geom_torsion
_geom_torsion_publ_flag
Br1 C14 C15 C16 . . . . 179.06(11) ?
N2 C10 C9 N1 . . . . 174.27(14) ?
N2 C10 C9 C8 . . . . -2.9(2) ?
N2 C11 C12 C13 . . . . 174.38(13) ?
N2 C11 C16 C15 . . . . -175.74(13) ?
C13 C14 C15 C16 . . . . -0.3(2) ?
C7 C5 C4 C3 . . . . 178.98(13) ?
C7 C5 C6 N1 . . . . -2.1(2) ?
C7 C5 C6 C1 . . . . 179.09(13) ?
C7 C8 C9 N1 . . . . -2.5(2) ?
C7 C8 C9 C10 . . . . 174.41(13) ?
C5 C7 C8 C9 . . . . -0.3(2) ?
C5 C4 C3 C2 . . . . 1.2(2) ?
C8 C7 C5 C4 . . . . -175.72(14) ?
C8 C7 C5 C6 . . . . 2.5(2) ?
C4 C5 C6 N1 . . . . 176.16(13) ?
C4 C5 C6 C1 . . . . -2.7(2) ?
C4 C3 C2 C1 . . . . -1.4(2) ?
C6 N1 C9 C8 . . . . 2.9(2) ?
C6 N1 C9 C10 . . . . -174.18(12) ?
C6 C5 C4 C3 . . . . 0.8(2) ?
C6 C1 C2 C3 . . . . -0.4(2) ?
C14 C13 C12 C11 . . . . 0.9(2) ?
C10 N2 C11 C12 . . . . 46.8(2) ?
C10 N2 C11 C16 . . . . -139.02(14) ?
C11 N2 C10 C9 . . . . -171.29(13) ?
C11 C16 C15 C14 . . . . 1.4(2) ?
C9 N1 C6 C5 . . . . -0.6(2) ?
C9 N1 C6 C1 . . . . 178.28(13) ?
C12 C13 C14 Br1 . . . . 179.79(11) ?
C12 C13 C14 C15 . . . . -0.8(2) ?
C12 C11 C16 C15 . . . . -1.4(2) ?
C16 C11 C12 C13 . . . . 0.3(2) ?
C2 C1 C6 N1 . . . . -176.41(13) ?
C2 C1 C6 C5 . . . . 2.5(2) ?
